data_2210338
loop_
_publ_author_name
'Stein, Irena'
'Ruschewitz, Uwe'

_publ_section_title
;
 Poly[di-\m~3~-aqua-\m~4~-terephthalato-dirubidium]
;
_journal_coeditor_code NG2059
_journal_issue 9
_journal_name_full 'Acta Crystallographica Section E'
_journal_page_first m2116
_journal_page_last m2118
_journal_paper_doi 10.1107/S160053680602928X
_journal_volume 62
_journal_year 2006
_chemical_formula_iupac '[Rb2 (C8 H4 O4) (H2 O)2]'
_chemical_formula_moiety 'C8 H8 O6 Rb2'
_chemical_formula_sum 'C8 H8 O6 Rb2'
_chemical_formula_weight 371.08
_chemical_name_common 'Dirubidium terephthalate dihydrate'
_chemical_name_systematic
;
Poly[di-\m~3~-aqua-\m~4~-terephthalato-dirubidium]
;
_space_group_IT_number 14
_symmetry_cell_setting monoclinic
_symmetry_space_group_name_Hall '-P 2ybc'
_symmetry_space_group_name_H-M 'P 1 21/c 1'
_atom_sites_solution_hydrogens mixed
_atom_sites_solution_primary direct
_atom_sites_solution_secondary difmap
_audit_creation_method SHELXL-97
_cell_angle_alpha 90.00
_cell_angle_beta 111.87(3)
_cell_angle_gamma 90.00
_cell_formula_units_Z 2
_cell_length_a 12.663(3)
_cell_length_b 3.9531(5)
_cell_length_c 11.873(3)
_cell_measurement_reflns_used 1243
_cell_measurement_temperature 295(2)
_cell_measurement_theta_max 28.04
_cell_measurement_theta_min 2.95
_cell_volume 551.6(2)
_computing_cell_refinement X-AREA
_computing_data_collection 'X-AREA (Stoe & Cie, 2001)'
_computing_data_reduction X-AREA
_computing_molecular_graphics 'DIAMOND (Brandenburg, 2006)'
_computing_publication_material SHELXL97
_computing_structure_refinement 'SHELXL97 (Sheldrick, 1997)'
_computing_structure_solution 'SIR92 (Altomare et al., 1993)'
_diffrn_ambient_temperature 295(2)
_diffrn_measured_fraction_theta_full 0.932
_diffrn_measured_fraction_theta_max 0.932
_diffrn_measurement_device_type 'Stoe IPDS IP'
_diffrn_measurement_method \f
_diffrn_radiation_monochromator graphite
_diffrn_radiation_source 'fine-focus sealed tube'
_diffrn_radiation_type MoK\a
_diffrn_radiation_wavelength 0.71073
_diffrn_reflns_av_R_equivalents 0.0911
_diffrn_reflns_av_sigmaI/netI 0.0671
_diffrn_reflns_limit_h_max 16
_diffrn_reflns_limit_h_min -16
_diffrn_reflns_limit_k_max 4
_diffrn_reflns_limit_k_min -4
_diffrn_reflns_limit_l_max 15
_diffrn_reflns_limit_l_min -15
_diffrn_reflns_number 5609
_diffrn_reflns_theta_full 28.04
_diffrn_reflns_theta_max 28.04
_diffrn_reflns_theta_min 3.45
_diffrn_standards_decay_% 0
_diffrn_standards_interval_time 0
_diffrn_standards_number 0
_exptl_absorpt_coefficient_mu 8.881
_exptl_absorpt_correction_T_max 0.3325
_exptl_absorpt_correction_T_min 0.2475
_exptl_absorpt_correction_type numerical
_exptl_absorpt_process_details
;
[X-RED32 (Stoe & Cie, 2001); crystal shape optimized by X-SHAPE (Stoe &
Cie,
1999)]
;
_exptl_crystal_colour colorless
_exptl_crystal_density_diffrn 2.234
_exptl_crystal_density_method 'not measured'
_exptl_crystal_description plate
_exptl_crystal_F_000 356
_exptl_crystal_size_max 0.4
_exptl_crystal_size_mid 0.3
_exptl_crystal_size_min 0.07
_refine_diff_density_max 0.872
_refine_diff_density_min -1.482
_refine_ls_extinction_coef 0.015(3)
_refine_ls_extinction_expression Fc^*^=kFc[1+0.001xFc^2^\l^3^/sin(2\q)]^-1/4^
_refine_ls_extinction_method SHELXL97
_refine_ls_goodness_of_fit_ref 0.958
_refine_ls_hydrogen_treatment mixed
_refine_ls_matrix_type full
_refine_ls_number_parameters 84
_refine_ls_number_reflns 1243
_refine_ls_number_restraints 2
_refine_ls_restrained_S_all 0.958
_refine_ls_R_factor_all 0.0669
_refine_ls_R_factor_gt 0.0420
_refine_ls_shift/su_max 0.001
_refine_ls_shift/su_mean 0.000
_refine_ls_structure_factor_coef Fsqd
_refine_ls_weighting_details 'calc w=1/[\s^2^(Fo^2^)+(0.0625P)^2^] where P=(Fo^2^+2Fc^2^)/3'
_refine_ls_weighting_scheme calc
_refine_ls_wR_factor_gt 0.0920
_refine_ls_wR_factor_ref 0.1032
_reflns_number_gt 874
_reflns_number_total 1243
_reflns_threshold_expression I>2\s(I)
_cod_data_source_file ng2059.cif
_cod_data_source_block I
_cod_original_sg_symbol_H-M 'P 21/c'
_cod_database_code 2210338
_cod_database_fobs_code 2210338

loop_
_symmetry_equiv_pos_as_xyz
'x, y, z'
'-x, y+1/2, -z+1/2'
'-x, -y, -z'
'x, -y-1/2, z-1/2'

loop_
_atom_site_type_symbol
_atom_site_label
_atom_site_fract_x
_atom_site_fract_y
_atom_site_fract_z
_atom_site_U_iso_or_equiv
_atom_site_adp_type
_atom_site_calc_flag
_atom_site_refinement_flags
_atom_site_occupancy
Rb Rb1 0.65483(4) 0.79622(13) 0.18263(4) 0.0335(2) Uani d . 1
O O2 0.7052(3) 0.3109(10) 0.3821(3) 0.0335(8) Uani d . 1
O O1 0.7521(3) 0.2016(11) 0.5772(3) 0.0369(9) Uani d . 1
O O3 0.4564(3) 0.2658(11) 0.1041(4) 0.0393(9) Uani d D 1
C C1 0.7751(4) 0.2159(12) 0.4845(4) 0.0229(9) Uani d . 1
C C2 0.8917(4) 0.1065(12) 0.4916(4) 0.0203(9) Uani d . 1
C C3 0.9264(4) 0.1514(13) 0.3939(4) 0.0255(10) Uani d . 1
H H3 0.8775 0.2528 0.3230 0.029(14) Uiso calc R 1
C C4 0.9664(4) -0.0449(14) 0.5975(4) 0.0253(10) Uani d . 1
H H4 0.9442 -0.0748 0.6632 0.036(16) Uiso calc R 1
H H1 0.402(4) 0.095(12) 0.095(5) 0.039(16) Uiso d D 1
H H2 0.409(5) 0.459(12) 0.085(6) 0.06(2) Uiso d D 1

loop_
_atom_site_aniso_label
_atom_site_aniso_U_11
_atom_site_aniso_U_22
_atom_site_aniso_U_33
_atom_site_aniso_U_12
_atom_site_aniso_U_13
_atom_site_aniso_U_23
Rb1 0.0357(3) 0.0330(4) 0.0353(3) 0.0016(2) 0.0173(2) 0.0030(2)
O2 0.0191(17) 0.046(3) 0.0331(18) 0.0095(16) 0.0066(14) 0.0025(16)
O1 0.030(2) 0.048(3) 0.040(2) 0.0107(17) 0.0218(17) 0.0073(17)
O3 0.0229(19) 0.037(3) 0.058(2) 0.0010(16) 0.0147(18) 0.0020(18)
C1 0.022(2) 0.020(3) 0.029(2) -0.0019(18) 0.0127(19) -0.0024(18)
C2 0.017(2) 0.022(3) 0.024(2) -0.0018(16) 0.0100(18) -0.0009(17)
C3 0.020(2) 0.035(3) 0.019(2) 0.0062(19) 0.0043(18) 0.0036(18)
C4 0.017(2) 0.038(3) 0.024(2) 0.0016(19) 0.0113(19) -0.0002(19)

loop_
_atom_type_symbol
_atom_type_description
_atom_type_scat_dispersion_real
_atom_type_scat_dispersion_imag
_atom_type_scat_source
C C 0.0033 0.0016 'International Tables Vol C Tables 4.2.6.8 and 6.1.1.4'
H H 0.0000 0.0000 'International Tables Vol C Tables 4.2.6.8 and 6.1.1.4'
O O 0.0106 0.0060 'International Tables Vol C Tables 4.2.6.8 and 6.1.1.4'
Rb Rb -0.9393 2.9676 'International Tables Vol C Tables 4.2.6.8 and 6.1.1.4'

loop_
_geom_angle_atom_site_label_1
_geom_angle_atom_site_label_2
_geom_angle_atom_site_label_3
_geom_angle_site_symmetry_1
_geom_angle_site_symmetry_3
_geom_angle
O1 Rb1 O1 4_565 4_575 87.71(9)
O1 Rb1 O2 4_565 . 84.44(11)
O1 Rb1 O2 4_575 . 144.07(11)
O1 Rb1 O3 4_565 1_565 138.19(12)
O1 Rb1 O3 4_575 1_565 83.16(11)
O2 Rb1 O3 . 1_565 124.43(11)
O1 Rb1 O2 4_565 1_565 144.59(10)
O1 Rb1 O2 4_575 1_565 82.84(11)
O2 Rb1 O2 . 1_565 83.56(9)
O3 Rb1 O2 1_565 1_565 74.42(11)
O1 Rb1 O3 4_565 . 80.62(10)
O1 Rb1 O3 4_575 . 139.66(11)
O2 Rb1 O3 . . 73.22(11)
O3 Rb1 O3 1_565 . 80.49(9)
O2 Rb1 O3 1_565 . 126.75(10)
O1 Rb1 O3 4_565 3_665 64.31(11)
O1 Rb1 O3 4_575 3_665 71.05(11)
O2 Rb1 O3 . 3_665 133.89(11)
O3 Rb1 O3 1_565 3_665 74.15(13)
O2 Rb1 O3 1_565 3_665 141.01(10)
O3 Rb1 O3 . 3_665 69.08(13)
O1 Rb1 O3 4_565 2_655 133.23(11)
O1 Rb1 O3 4_575 2_655 137.05(11)
O2 Rb1 O3 . 2_655 52.20(10)
O3 Rb1 O3 1_565 2_655 73.37(11)
O2 Rb1 O3 1_565 2_655 56.66(10)
O3 Rb1 O3 . 2_655 71.49(11)
O3 Rb1 O3 3_665 2_655 132.01(12)
O1 Rb1 C3 4_565 1_565 96.64(11)
O1 Rb1 C3 4_575 1_565 65.79(11)
O2 Rb1 C3 . 1_565 80.36(11)
O3 Rb1 C3 1_565 1_565 116.00(12)
O2 Rb1 C3 1_565 1_565 48.48(10)
O3 Rb1 C3 . 1_565 153.57(11)
O3 Rb1 C3 3_665 1_565 133.38(10)
O3 Rb1 C3 2_655 1_565 92.74(10)
O1 Rb1 C1 4_565 1_565 130.00(11)
O1 Rb1 C1 4_575 1_565 91.36(10)
O2 Rb1 C1 . 1_565 68.00(11)
O3 Rb1 C1 1_565 1_565 91.05(11)
O2 Rb1 C1 1_565 1_565 17.94(10)
O3 Rb1 C1 . 1_565 125.41(10)
O3 Rb1 C1 3_665 1_565 157.95(11)
O3 Rb1 C1 2_655 1_565 54.59(10)
C3 Rb1 C1 1_565 1_565 39.96(10)
O1 Rb1 Rb1 4_565 1_565 133.73(7)
O1 Rb1 Rb1 4_575 1_565 46.02(8)
O2 Rb1 Rb1 . 1_565 130.95(8)
O3 Rb1 Rb1 1_565 1_565 51.47(8)
O2 Rb1 Rb1 1_565 1_565 47.38(7)
O3 Rb1 Rb1 . 1_565 131.97(8)
O3 Rb1 Rb1 3_665 1_565 94.43(8)
O3 Rb1 Rb1 2_655 1_565 92.07(8)
C3 Rb1 Rb1 1_565 1_565 67.68(8)
C1 Rb1 Rb1 1_565 1_565 63.53(7)
O1 Rb1 Rb1 4_565 1_545 46.27(7)
O1 Rb1 Rb1 4_575 1_545 133.98(8)
O2 Rb1 Rb1 . 1_545 49.05(7)
O3 Rb1 Rb1 1_565 1_545 128.53(8)
O2 Rb1 Rb1 1_565 1_545 132.62(7)
O3 Rb1 Rb1 . 1_545 48.03(8)
O3 Rb1 Rb1 3_665 1_545 85.57(8)
O3 Rb1 Rb1 2_655 1_545 87.93(8)
C3 Rb1 Rb1 1_565 1_545 112.32(8)
C1 Rb1 Rb1 1_565 1_545 116.47(7)
Rb1 Rb1 Rb1 1_565 1_545 180.0
O1 Rb1 H2 4_565 . 94.3(8)
O1 Rb1 H2 4_575 . 130.9(10)
O2 Rb1 H2 . . 84.7(9)
O3 Rb1 H2 1_565 . 63.3(5)
O2 Rb1 H2 1_565 . 117.5(10)
O3 Rb1 H2 . . 17.2(4)
O3 Rb1 H2 3_665 . 66.0(12)
O3 Rb1 H2 2_655 . 68.1(12)
C3 Rb1 H2 1_565 . 160.5(12)
C1 Rb1 H2 1_565 . 122.1(11)
Rb1 Rb1 H2 1_565 . 114.8(5)
Rb1 Rb1 H2 1_545 . 65.2(5)
C1 O2 Rb1 . . 146.7(3)
C1 O2 Rb1 . 1_545 115.1(3)
Rb1 O2 Rb1 . 1_545 83.56(9)
C1 O1 Rb1 . 4_566 134.8(3)
C1 O1 Rb1 . 4_576 129.7(3)
Rb1 O1 Rb1 4_566 4_576 87.71(9)
Rb1 O3 Rb1 1_545 . 80.49(9)
Rb1 O3 Rb1 1_545 3_665 105.85(13)
Rb1 O3 Rb1 . 3_665 110.92(12)
Rb1 O3 Rb1 1_545 2_645 109.34(13)
Rb1 O3 Rb1 . 2_645 105.62(12)
Rb1 O3 Rb1 3_665 2_645 132.45(12)
Rb1 O3 H1 1_545 . 95(4)
Rb1 O3 H1 . . 170(4)
Rb1 O3 H1 3_665 . 79(3)
Rb1 O3 H1 2_645 . 67(4)
Rb1 O3 H2 1_545 . 165(5)
Rb1 O3 H2 . . 84(5)
Rb1 O3 H2 3_665 . 79(4)
Rb1 O3 H2 2_645 . 75(4)
H1 O3 H2 . . 100(6)
O1 C1 O2 . . 123.7(4)
O1 C1 C2 . . 119.0(4)
O2 C1 C2 . . 117.2(4)
O1 C1 Rb1 . 1_545 133.4(3)
O2 C1 Rb1 . 1_545 47.0(2)
C2 C1 Rb1 . 1_545 88.1(2)
C3 C2 C4 . . 119.0(4)
C3 C2 C1 . . 121.4(4)
C4 C2 C1 . . 119.6(4)
C4 C3 C2 3_756 . 120.2(4)
C4 C3 Rb1 3_756 1_545 124.8(3)
C2 C3 Rb1 . 1_545 90.8(3)
C4 C3 H3 3_756 . 119.9
C2 C3 H3 . . 119.9
Rb1 C3 H3 1_545 . 54.0
C3 C4 C2 3_756 . 120.8(4)
C3 C4 H4 3_756 . 119.6
C2 C4 H4 . . 119.6

loop_
_geom_bond_atom_site_label_1
_geom_bond_atom_site_label_2
_geom_bond_site_symmetry_2
_geom_bond_distance
_geom_bond_publ_flag
Rb1 O1 4_565 2.847(4) y
Rb1 O1 4_575 2.859(4) y
Rb1 O2 . 2.927(4) y
Rb1 O3 1_565 2.980(4) y
Rb1 O2 1_565 3.005(4) y
Rb1 O3 . 3.136(4) y
Rb1 O3 3_665 3.172(4) y
Rb1 O3 2_655 3.327(4) y
Rb1 Rb1 1_565 3.9531(5) ?
Rb1 Rb1 1_545 3.9531(5) ?
O2 C1 . 1.265(6) y
O1 C1 . 1.240(5) y
O3 H1 . 0.94(2) ?
O3 H2 . 0.94(2) ?
C1 C2 . 1.511(6) y
C2 C3 . 1.395(6) y
C2 C4 . 1.396(7) y
C3 C4 3_756 1.389(6) y
C3 H3 . 0.9300 ?
C4 H4 . 0.9300 ?

loop_
_geom_hbond_atom_site_label_D
_geom_hbond_atom_site_label_H
_geom_hbond_atom_site_label_A
_geom_hbond_site_symmetry_A
_geom_hbond_distance_DH
_geom_hbond_distance_HA
_geom_hbond_distance_DA
_geom_hbond_angle_DHA
O3 H1 O2 2_645 0.94(2) 1.86(3) 2.775(5) 164(5)
O3 H2 O2 2_655 0.94(2) 2.15(4) 3.018(6) 153(6)
O3 H2 O1 2_655 0.94(2) 2.42(5) 3.215(6) 141(6)
